data_2204368
loop_
_publ_author_name
'Parvez, Masood'
Sadiq-ur-Rehman
'Shahid, Khadija'
'Ali, Saqib'
'Mazhar, Muhammad'

_publ_section_title
;
 Tetrabutylbis[3-(4-methoxyphenyl)-2-phenyl-2-propenoato]distannoxane
 dimer
;
_journal_issue 10
_journal_name_full 'Acta Crystallographica Section E'
_journal_page_first m1465
_journal_page_last m1467
_journal_paper_doi 10.1107/S1600536804022950
_journal_volume 60
_journal_year 2004
_chemical_formula_iupac '[Sn4 (C4 H9)8 (C17 H15 O2)4 O2]'
_chemical_formula_moiety 'C96 H124 O14 Sn4'
_chemical_formula_sum 'C96 H124 O14 Sn4'
_chemical_formula_weight 1976.72
_chemical_melting_point .376E-305
_chemical_name_common 'dimeric distannoxane'
_chemical_name_systematic
;
bis[\m~2~-3-(4-methoxyphenyl)-2-phenyl-2-propenoato]bis[3-(4-methoxyphenyl)-
2-phenyl-2-propenoato]di-\m~3~oxo-tetrakis[dibutyltin(IV)]
;
_space_group_IT_number 2
_symmetry_cell_setting triclinic
_symmetry_space_group_name_Hall '-P 1'
_symmetry_space_group_name_H-M 'P -1'
_atom_sites_solution_hydrogens geom
_atom_sites_solution_primary direct
_atom_sites_solution_secondary difmap
_cell_angle_alpha 92.490(11)
_cell_angle_beta 96.820(11)
_cell_angle_gamma 118.531(8)
_cell_formula_units_Z 1
_cell_length_a 12.971(2)
_cell_length_b 13.429(3)
_cell_length_c 15.088(3)
_cell_measurement_reflns_used 43035
_cell_measurement_temperature 173(2)
_cell_measurement_theta_max 28.3
_cell_measurement_theta_min 2.7
_cell_volume 2277.5(8)
_computing_cell_refinement 'HKL DENZO (Otwinowski & Minor, 1997)'
_computing_data_collection 'COLLECT (Hooft, 1998)'
_computing_data_reduction 'SCALEPACK (Otwinowski & Minor, 1997)'
_computing_molecular_graphics 'ORTEPII (Johnson, 1976)'
_computing_publication_material SHELXL97
_computing_structure_refinement 'SHELXL97 (Sheldrick, 1997)'
_computing_structure_solution 'SAPI91 (Fan, 1991)'
_diffrn_ambient_temperature 173(2)
_diffrn_measured_fraction_theta_full 0.976
_diffrn_measured_fraction_theta_max 0.976
_diffrn_measurement_device_type 'Nonius KappaCCD'
_diffrn_measurement_method '\w and \f'
_diffrn_radiation_monochromator graphite
_diffrn_radiation_source 'fine-focus sealed tube'
_diffrn_radiation_type MoK\a
_diffrn_radiation_wavelength 0.71073
_diffrn_reflns_av_R_equivalents 0.084
_diffrn_reflns_av_sigmaI/netI 0.091
_diffrn_reflns_limit_h_max 17
_diffrn_reflns_limit_h_min -17
_diffrn_reflns_limit_k_max 17
_diffrn_reflns_limit_k_min -17
_diffrn_reflns_limit_l_max 19
_diffrn_reflns_limit_l_min -19
_diffrn_reflns_number 43035
_diffrn_reflns_theta_full 28.3
_diffrn_reflns_theta_max 28.3
_diffrn_reflns_theta_min 2.7
_exptl_absorpt_coefficient_mu 1.15
_exptl_absorpt_correction_T_max 0.914
_exptl_absorpt_correction_T_min 0.894
_exptl_absorpt_correction_type multi-scan
_exptl_absorpt_process_details '(SORTAV; Blessing, 1997)'
_exptl_crystal_colour colorless
_exptl_crystal_density_diffrn 1.441
_exptl_crystal_density_meas ?
_exptl_crystal_density_method .
_exptl_crystal_description prism
_exptl_crystal_F_000 1012
_exptl_crystal_size_max 0.10
_exptl_crystal_size_mid 0.08
_exptl_crystal_size_min 0.08
_refine_diff_density_max 0.72
_refine_diff_density_min -0.92
_refine_ls_extinction_method none
_refine_ls_goodness_of_fit_ref 1.02
_refine_ls_hydrogen_treatment constr
_refine_ls_matrix_type full
_refine_ls_number_parameters 510
_refine_ls_number_reflns 11049
_refine_ls_number_restraints 8
_refine_ls_restrained_S_all 1.02
_refine_ls_R_factor_all 0.100
_refine_ls_R_factor_gt 0.046
_refine_ls_shift/su_max 0.002
_refine_ls_shift/su_mean 0.00
_refine_ls_structure_factor_coef Fsqd
_refine_ls_weighting_details 'calc w = 1/[\s^2^(Fo^2^)+(0.031P)^2^+2.28P] where P = (Fo^2^+2Fc^2^)/3'
_refine_ls_weighting_scheme calc
_refine_ls_wR_factor_gt 0.082
_refine_ls_wR_factor_ref 0.097
_reflns_number_gt 7022
_reflns_number_total 11049
_reflns_threshold_expression I>2\s(I)
_cod_data_source_file lh6275.cif
_cod_data_source_block I
_cod_database_code 2204368
_cod_database_fobs_code 2204368

loop_
_symmetry_equiv_pos_as_xyz
'x, y, z'
'-x, -y, -z'

loop_
_atom_site_label
_atom_site_fract_x
_atom_site_fract_y
_atom_site_fract_z
_atom_site_U_iso_or_equiv
_atom_site_adp_type
_atom_site_calc_flag
_atom_site_refinement_flags
_atom_site_occupancy
_atom_site_disorder_assembly
_atom_site_disorder_group
_atom_site_type_symbol
Sn1 0.42616(2) 0.57298(2) 0.995031(17) 0.02952(9) Uani d . 1 . . Sn
Sn2 0.38616(2) 0.38833(2) 0.787339(17) 0.03005(9) Uani d . 1 . . Sn
O1 0.3346(3) 0.6089(2) 0.87460(19) 0.0422(7) Uani d . 1 D . O
O2 0.2497(3) 0.4483(2) 0.7802(2) 0.0520(9) Uani d . 1 D . O
O3 -0.2278(3) 0.6085(3) 0.4785(2) 0.0562(9) Uani d . 1 D . O
O4 0.5220(2) 0.3353(2) 0.80965(16) 0.0352(7) Uani d . 1 D . O
O5 0.4248(3) 0.2472(3) 0.67464(19) 0.0517(8) Uani d . 1 D . O
O6 0.8809(3) 0.0301(3) 0.50410(19) 0.0494(8) Uani d . 1 D . O
O7 0.4604(2) 0.4698(2) 0.91445(16) 0.0295(6) Uani d . 1 . . O
C1 0.2657(4) 0.5458(3) 0.8038(3) 0.0348(10) Uani d . 1 . . C
C2 0.2015(3) 0.5946(3) 0.7481(2) 0.0311(9) Uani d . 1 D . C
C3 0.1069(4) 0.5242(4) 0.6866(3) 0.0349(10) Uani d . 1 . . C
H3 0.0896 0.4468 0.6803 0.042 Uiso calc R 1 D . H
C4 0.2451(4) 0.7194(3) 0.7684(2) 0.0310(9) Uani d . 1 . . C
C5 0.3520(4) 0.7983(4) 0.7436(3) 0.0448(11) Uani d . 1 D . C
H5 0.3986 0.7723 0.7166 0.054 Uiso calc R 1 . . H
C6 0.3915(5) 0.9153(4) 0.7579(4) 0.0646(15) Uani d . 1 . . C
H6 0.4638 0.9687 0.7400 0.077 Uiso calc R 1 D . H
C7 0.3235(6) 0.9521(5) 0.7986(4) 0.0711(18) Uani d . 1 D . C
H7 0.3501 1.0315 0.8094 0.085 Uiso calc R 1 . . H
C8 0.2182(6) 0.8749(5) 0.8234(3) 0.0637(15) Uani d . 1 . . C
H8 0.1717 0.9008 0.8509 0.076 Uiso calc R 1 D . H
C9 0.1799(4) 0.7595(4) 0.8084(3) 0.0468(12) Uani d . 1 D . C
H9 0.1071 0.7067 0.8260 0.056 Uiso calc R 1 . . H
C10 0.0267(4) 0.5507(3) 0.6279(2) 0.0328(9) Uani d . 1 D . C
C11 0.0568(4) 0.6573(4) 0.6010(3) 0.0354(10) Uani d . 1 . . C
H11 0.1361 0.7174 0.6184 0.042 Uiso calc R 1 D . H
C12 -0.0237(4) 0.6796(4) 0.5501(3) 0.0395(10) Uani d . 1 D . C
H12 0.0005 0.7536 0.5324 0.047 Uiso calc R 1 . . H
C13 -0.1402(4) 0.5934(4) 0.5249(3) 0.0392(10) Uani d . 1 . . C
C14 -0.1723(4) 0.4837(4) 0.5466(3) 0.0432(11) Uani d . 1 D . C
H14 -0.2511 0.4234 0.5279 0.052 Uiso calc R 1 . . H
C15 -0.0889(4) 0.4631(4) 0.5954(2) 0.0375(10) Uani d . 1 . . C
H15 -0.1105 0.3873 0.6073 0.045 Uiso calc R 1 D . H
C16 -0.1961(5) 0.7223(5) 0.4599(3) 0.0629(15) Uani d . 1 . . C
H16A -0.1645 0.7733 0.5163 0.094 Uiso calc R 1 D . H
H16B -0.2666 0.7238 0.4301 0.094 Uiso calc R 1 . . H
H16C -0.1354 0.7476 0.4205 0.094 Uiso calc R 1 . . H
C17 0.5102(4) 0.2761(4) 0.7356(3) 0.0384(10) Uani d . 1 . . C
C18 0.6048(4) 0.2445(3) 0.7257(3) 0.0349(10) Uani d . 1 D . C
C19 0.5983(4) 0.1916(3) 0.6456(3) 0.0377(10) Uani d . 1 . . C
H19 0.5320 0.1788 0.6028 0.045 Uiso calc R 1 D . H
C20 0.7025(4) 0.2784(4) 0.8030(3) 0.0357(10) Uani d . 1 . . C
C21 0.8155(4) 0.3661(4) 0.8016(3) 0.0480(12) Uani d . 1 D . C
H21 0.8311 0.4085 0.7514 0.058 Uiso calc R 1 . . H
C22 0.9070(4) 0.3937(5) 0.8721(4) 0.0616(15) Uani d . 1 . . C
H22 0.9845 0.4538 0.8692 0.074 Uiso calc R 1 D . H
C23 0.8870(5) 0.3359(5) 0.9449(4) 0.0687(17) Uani d . 1 D . C
H23 0.9501 0.3549 0.9928 0.082 Uiso calc R 1 . . H
C24 0.7743(6) 0.2490(5) 0.9491(3) 0.0636(15) Uani d . 1 . . C
H24 0.7597 0.2087 1.0005 0.076 Uiso calc R 1 D . H
C25 0.6818(4) 0.2200(4) 0.8787(3) 0.0475(12) Uani d . 1 D . C
H25 0.6043 0.1603 0.8822 0.057 Uiso calc R 1 . . H
C26 0.6736(4) 0.1502(3) 0.6120(2) 0.0345(9) Uani d . 1 D . C
C27 0.6512(4) 0.1123(4) 0.5207(3) 0.0419(11) Uani d . 1 . . C
H27 0.5880 0.1147 0.4837 0.050 Uiso calc R 1 D . H
C28 0.7171(4) 0.0713(4) 0.4816(3) 0.0429(11) Uani d . 1 D . C
H28 0.6995 0.0467 0.4190 0.051 Uiso calc R 1 . . H
C29 0.8078(4) 0.0666(3) 0.5343(3) 0.0387(10) Uani d . 1 . . C
C30 0.8322(4) 0.1026(4) 0.6254(3) 0.0471(12) Uani d . 1 D . C
H30 0.8953 0.0994 0.6618 0.056 Uiso calc R 1 . . H
C31 0.7663(4) 0.1429(4) 0.6642(3) 0.0448(11) Uani d . 1 . . C
H31 0.7838 0.1660 0.7270 0.054 Uiso calc R 1 D . H
C32 0.8604(4) -0.0054(4) 0.4102(3) 0.0550(13) Uani d . 1 . . C
H32A 0.7808 -0.0714 0.3934 0.083 Uiso calc R 1 D . H
H32B 0.9199 -0.0265 0.3964 0.083 Uiso calc R 1 . . H
H32C 0.8665 0.0573 0.3762 0.083 Uiso calc R 1 . . H
C33 0.5493(4) 0.7497(3) 1.0027(3) 0.0479(12) Uani d . 1 . . C
H33A 0.5118 0.7926 1.0258 0.058 Uiso calc R 1 . . H
H33B 0.6191 0.7664 1.0479 0.058 Uiso calc R 1 . . H
C34 0.5924(5) 0.7946(5) 0.9206(4) 0.0762(17) Uani d . 1 . . C
H34A 0.5231 0.7696 0.8726 0.091 Uiso calc R 1 . . H
H34B 0.6405 0.7605 0.9019 0.091 Uiso calc R 1 . . H
C35 0.6663(7) 0.9227(5) 0.9276(5) 0.105(2) Uani d . 1 . . C
H35A 0.7344 0.9498 0.9770 0.126 Uiso calc R 1 . . H
H35B 0.6177 0.9584 0.9412 0.126 Uiso calc R 1 . . H
C36 0.7120(7) 0.9569(6) 0.8380(5) 0.110(2) Uani d . 1 . . C
H36A 0.7561 0.9178 0.8232 0.165 Uiso calc R 1 . . H
H36B 0.7645 1.0396 0.8435 0.165 Uiso calc R 1 . . H
H36C 0.6443 0.9350 0.7902 0.165 Uiso calc R 1 . . H
C37 0.2590(4) 0.4727(4) 1.0368(3) 0.0387(10) Uani d . 1 . . C
H37A 0.2269 0.5239 1.0521 0.046 Uiso calc R 1 . . H
H37B 0.2039 0.4178 0.9850 0.046 Uiso calc R 1 . . H
C38 0.2568(4) 0.4065(4) 1.1155(3) 0.0530(12) Uani d . 1 . . C
H38A 0.2903 0.3562 1.1012 0.064 Uiso calc R 1 . . H
H38B 0.3097 0.4612 1.1682 0.064 Uiso calc R 1 . . H
C39 0.1371(4) 0.3349(5) 1.1413(4) 0.0617(14) Uani d . 1 . . C
H39A 0.0853 0.2776 1.0897 0.074 Uiso calc R 1 . . H
H39B 0.1019 0.3844 1.1528 0.074 Uiso calc R 1 . . H
C40 0.1369(6) 0.2732(6) 1.2231(5) 0.101(2) Uani d . 1 . . C
H40A 0.1734 0.2253 1.2133 0.152 Uiso calc R 1 . . H
H40B 0.0548 0.2252 1.2330 0.152 Uiso calc R 1 . . H
H40C 0.1822 0.3292 1.2759 0.152 Uiso calc R 1 . . H
C41 0.2379(4) 0.2250(3) 0.7925(3) 0.0364(10) Uani d . 1 B . C
H41A 0.1885 0.1988 0.7322 0.044 Uiso calc R 1 . . H
H41B 0.2682 0.1711 0.8047 0.044 Uiso calc R 1 . . H
C42 0.1585(5) 0.2164(4) 0.8602(4) 0.0617(14) Uani d . 1 . . C
H42A 0.1212 0.2642 0.8453 0.074 Uiso calc R 1 A 1 H
H42B 0.2076 0.2472 0.9204 0.074 Uiso calc R 1 A 1 H
C43 0.0605(6) 0.0941(6) 0.8638(5) 0.102(2) Uani d D 1 B 1 C
H43A 0.0037 0.0663 0.8069 0.122 Uiso calc PR 0.784(18) C 1 H
H43B 0.0959 0.0433 0.8713 0.122 Uiso calc PR 0.784(18) C 1 H
C44 -0.0048(11) 0.0913(11) 0.9430(7) 0.164(6) Uiso d PD 0.784(18) B 1 C
H44A -0.0675 0.0130 0.9453 0.247 Uiso calc PR 0.784(18) C 1 H
H44B -0.0404 0.1410 0.9350 0.247 Uiso calc PR 0.784(18) C 1 H
H44C 0.0516 0.1181 0.9992 0.247 Uiso calc PR 0.784(18) C 1 H
C43' 0.0605(6) 0.0941(6) 0.8638(5) 0.102(2) Uani d PD 0.00 B 2 C
H43C 0.0897 0.0668 0.9159 0.122 Uiso calc PR 0.216(18) C 2 H
H43D -0.0077 0.1008 0.8802 0.122 Uiso calc PR 0.216(18) C 2 H
C44' 0.008(4) -0.004(3) 0.788(2) 0.164(6) Uiso d PD 0.22 B 2 C
H44D -0.0543 -0.0725 0.8080 0.247 Uiso calc PR 0.216(18) C 2 H
H44E 0.0709 -0.0195 0.7729 0.247 Uiso calc PR 0.216(18) C 2 H
H44F -0.0255 0.0167 0.7353 0.247 Uiso calc PR 0.216(18) C 2 H
C45 0.4759(6) 0.4857(5) 0.6836(4) 0.0379(16) Uiso d PD 0.682(7) D 1 C
H45A 0.5566 0.4940 0.6916 0.045 Uiso calc PR 0.682(7) D 1 H
H45B 0.4334 0.4392 0.6252 0.045 Uiso calc PR 0.682(7) D 1 H
C46 0.4892(7) 0.6025(5) 0.6765(4) 0.0572(19) Uiso d PD 0.682(7) D 1 C
H46A 0.5392 0.6541 0.7314 0.069 Uiso calc PR 0.682(7) D 1 H
H46B 0.4103 0.5980 0.6708 0.069 Uiso calc PR 0.682(7) D 1 H
C47 0.5475(8) 0.6501(6) 0.5934(5) 0.059(2) Uiso d PD 0.682(7) D 1 C
H47A 0.6224 0.6468 0.5964 0.070 Uiso calc PR 0.682(7) D 1 H
H47B 0.4937 0.6018 0.5384 0.070 Uiso calc PR 0.682(7) D 1 H
C48 0.5738(10) 0.7729(7) 0.5877(7) 0.102(3) Uiso d PD 0.682(7) D 1 C
H48A 0.6141 0.8015 0.5360 0.152 Uiso calc PR 0.682(7) D 1 H
H48B 0.6250 0.8205 0.6429 0.152 Uiso calc PR 0.682(7) D 1 H
H48C 0.4991 0.7756 0.5805 0.152 Uiso calc PR 0.682(7) D 1 H
C45' 0.4488(11) 0.5241(12) 0.7087(8) 0.0379(16) Uiso d PD 0.32 D 2 C
H45C 0.3795 0.5156 0.6669 0.045 Uiso calc PR 0.318(7) D 2 H
H45D 0.4782 0.5952 0.7494 0.045 Uiso calc PR 0.318(7) D 2 H
C46' 0.5465(12) 0.5423(11) 0.6525(10) 0.0572(19) Uiso d PD 0.32 D 2 C
H46C 0.5123 0.4847 0.5990 0.069 Uiso calc PR 0.318(7) D 2 H
H46D 0.6093 0.5325 0.6886 0.069 Uiso calc PR 0.318(7) D 2 H
C47' 0.6013(15) 0.6643(12) 0.6224(11) 0.059(2) Uiso d PD 0.32 D 2 C
H47C 0.6721 0.6787 0.5950 0.070 Uiso calc PR 0.318(7) D 2 H
H47D 0.6286 0.7204 0.6764 0.070 Uiso calc PR 0.318(7) D 2 H
C48' 0.5171(19) 0.686(2) 0.5551(14) 0.102(3) Uiso d PD 0.32 D 2 C
H48D 0.5603 0.7626 0.5372 0.152 Uiso calc PR 0.318(7) D 2 H
H48E 0.4501 0.6787 0.5833 0.152 Uiso calc PR 0.318(7) D 2 H
H48F 0.4875 0.6294 0.5019 0.152 Uiso calc PR 0.318(7) D 2 H

loop_
_atom_site_aniso_label
_atom_site_aniso_U_11
_atom_site_aniso_U_22
_atom_site_aniso_U_33
_atom_site_aniso_U_12
_atom_site_aniso_U_13
_atom_site_aniso_U_23
Sn1 0.03051(17) 0.02894(16) 0.03372(16) 0.01878(14) 0.00114(12) 0.00632(12)
Sn2 0.02964(17) 0.03012(16) 0.03081(16) 0.01565(14) 0.00015(12) 0.00666(12)
O1 0.0488(19) 0.0375(17) 0.0461(17) 0.0288(16) -0.0088(14) 0.0085(14)
O2 0.048(2) 0.0330(17) 0.077(2) 0.0277(16) -0.0200(16) -0.0003(15)
O3 0.0415(19) 0.068(2) 0.056(2) 0.0296(18) -0.0159(15) 0.0086(17)
O4 0.0336(16) 0.0482(18) 0.0294(15) 0.0256(15) 0.0014(12) -0.0007(13)
O5 0.0381(19) 0.081(2) 0.0367(17) 0.0332(18) -0.0038(14) -0.0089(16)
O6 0.058(2) 0.061(2) 0.0424(18) 0.0406(18) 0.0069(15) -0.0031(15)
O7 0.0326(16) 0.0342(15) 0.0291(14) 0.0229(13) 0.0013(11) 0.0047(11)
C1 0.029(2) 0.033(2) 0.049(3) 0.020(2) 0.0061(19) 0.014(2)
C2 0.033(2) 0.036(2) 0.033(2) 0.024(2) 0.0025(18) 0.0075(18)
C3 0.036(2) 0.035(2) 0.038(2) 0.021(2) 0.0035(19) 0.0069(19)
C4 0.036(2) 0.034(2) 0.028(2) 0.022(2) -0.0027(17) 0.0072(17)
C5 0.038(3) 0.040(3) 0.059(3) 0.022(2) 0.000(2) 0.011(2)
C6 0.054(3) 0.040(3) 0.082(4) 0.014(3) -0.014(3) 0.015(3)
C7 0.084(5) 0.041(3) 0.087(4) 0.040(3) -0.029(3) -0.009(3)
C8 0.086(5) 0.066(4) 0.062(3) 0.058(4) -0.001(3) -0.003(3)
C9 0.057(3) 0.056(3) 0.042(3) 0.039(3) 0.008(2) 0.006(2)
C10 0.035(2) 0.039(2) 0.029(2) 0.022(2) 0.0003(17) 0.0042(18)
C11 0.031(2) 0.035(2) 0.038(2) 0.016(2) -0.0007(18) 0.0100(18)
C12 0.045(3) 0.044(3) 0.036(2) 0.027(2) 0.003(2) 0.0102(19)
C13 0.033(3) 0.054(3) 0.030(2) 0.023(2) -0.0048(18) 0.003(2)
C14 0.034(3) 0.043(3) 0.038(2) 0.010(2) -0.0017(19) 0.000(2)
C15 0.045(3) 0.039(2) 0.029(2) 0.022(2) 0.0006(19) 0.0038(18)
C16 0.054(3) 0.077(4) 0.068(3) 0.042(3) -0.004(3) 0.028(3)
C17 0.035(3) 0.047(3) 0.033(2) 0.020(2) 0.0050(19) 0.004(2)
C18 0.031(2) 0.037(2) 0.036(2) 0.016(2) 0.0083(18) 0.0045(19)
C19 0.035(3) 0.041(3) 0.035(2) 0.017(2) 0.0032(18) 0.0019(19)
C20 0.038(3) 0.042(3) 0.031(2) 0.024(2) 0.0012(18) -0.0048(19)
C21 0.036(3) 0.061(3) 0.045(3) 0.022(3) 0.010(2) -0.003(2)
C22 0.035(3) 0.075(4) 0.068(4) 0.026(3) -0.002(3) -0.026(3)
C23 0.064(4) 0.083(4) 0.065(4) 0.051(4) -0.024(3) -0.024(3)
C24 0.096(5) 0.068(4) 0.042(3) 0.057(4) -0.007(3) 0.006(3)
C25 0.058(3) 0.049(3) 0.039(3) 0.030(3) -0.002(2) 0.002(2)
C26 0.039(3) 0.036(2) 0.027(2) 0.017(2) 0.0060(18) 0.0022(17)
C27 0.039(3) 0.052(3) 0.033(2) 0.023(2) -0.0023(19) -0.004(2)
C28 0.042(3) 0.050(3) 0.033(2) 0.019(2) 0.006(2) -0.005(2)
C29 0.040(3) 0.034(2) 0.042(3) 0.018(2) 0.008(2) -0.0013(19)
C30 0.058(3) 0.056(3) 0.039(3) 0.039(3) 0.005(2) 0.004(2)
C31 0.060(3) 0.050(3) 0.032(2) 0.032(3) 0.007(2) 0.003(2)
C32 0.055(3) 0.065(3) 0.049(3) 0.035(3) 0.004(2) -0.014(2)
C33 0.053(3) 0.029(2) 0.049(3) 0.011(2) 0.002(2) 0.013(2)
C34 0.075(4) 0.062(4) 0.064(4) 0.010(3) 0.010(3) 0.013(3)
C35 0.112(6) 0.066(4) 0.095(5) 0.008(4) 0.012(4) 0.049(4)
C36 0.122(7) 0.093(5) 0.118(6) 0.050(5) 0.030(5) 0.045(5)
C37 0.029(2) 0.041(3) 0.044(2) 0.017(2) 0.0011(18) -0.003(2)
C38 0.036(3) 0.054(3) 0.071(3) 0.022(3) 0.011(2) 0.022(3)
C39 0.043(3) 0.060(3) 0.082(4) 0.021(3) 0.023(3) 0.028(3)
C40 0.063(4) 0.109(6) 0.129(6) 0.029(4) 0.041(4) 0.072(5)
C41 0.034(2) 0.027(2) 0.044(2) 0.013(2) 0.0018(19) 0.0010(18)
C42 0.061(4) 0.051(3) 0.075(4) 0.025(3) 0.028(3) 0.006(3)
C43 0.066(4) 0.091(5) 0.130(6) 0.013(4) 0.058(4) 0.027(4)
C43' 0.066(4) 0.091(5) 0.130(6) 0.013(4) 0.058(4) 0.027(4)

loop_
_atom_type_symbol
_atom_type_description
_atom_type_scat_dispersion_real
_atom_type_scat_dispersion_imag
_atom_type_scat_source
C C 0.0033 0.0016 'International Tables Vol C Tables 4.2.6.8 and 6.1.1.4'
H H 0.0000 0.0000 'International Tables Vol C Tables 4.2.6.8 and 6.1.1.4'
Sn Sn -0.6537 1.4246 'International Tables Vol C Tables 4.2.6.8 and 6.1.1.4'
O O 0.0106 0.0060 'International Tables Vol C Tables 4.2.6.8 and 6.1.1.4'

loop_
_geom_angle_atom_site_label_1
_geom_angle_atom_site_label_2
_geom_angle_atom_site_label_3
_geom_angle_site_symmetry_1
_geom_angle_site_symmetry_3
_geom_angle
_geom_angle_publ_flag
O7 Sn1 C33 . . 114.70(16) y
O7 Sn1 C37 . . 108.72(14) y
C33 Sn1 C37 . . 136.00(18) y
O7 Sn1 O7 . 2_667 76.01(10) y
C33 Sn1 O7 . 2_667 96.21(14) y
C37 Sn1 O7 . 2_667 100.78(13) y
O7 Sn1 O1 . . 90.42(10) y
C33 Sn1 O1 . . 83.25(14) y
C37 Sn1 O1 . . 89.80(14) y
O7 Sn1 O1 2_667 . 164.87(10) y
C45' Sn2 O7 . . 102.2(4) ?
C45' Sn2 C41 . . 142.2(4) ?
O7 Sn2 C41 . . 109.89(13) y
C45' Sn2 C45 . . 22.9(3) ?
O7 Sn2 C45 . . 113.78(18) y
C41 Sn2 C45 . . 136.3(2) y
C45' Sn2 O4 . . 107.4(3) ?
O7 Sn2 O4 . . 82.66(9) y
C41 Sn2 O4 . . 96.32(13) y
C45 Sn2 O4 . . 88.76(18) y
C45' Sn2 O2 . . 75.4(3) ?
O7 Sn2 O2 . . 91.50(10) y
C41 Sn2 O2 . . 84.11(14) y
C45 Sn2 O2 . . 95.12(19) y
O4 Sn2 O2 . . 173.93(10) y
C45' Sn2 O5 . . 94.6(4) ?
O7 Sn2 O5 . . 134.28(9) ?
C41 Sn2 O5 . . 77.22(13) ?
C45 Sn2 O5 . . 72.33(17) ?
O4 Sn2 O5 . . 51.68(9) ?
O2 Sn2 O5 . . 134.06(10) ?
C1 O1 Sn1 . . 132.3(2) y
C1 O2 Sn2 . . 128.1(3) y
C13 O3 C16 . . 116.6(4) y
C17 O4 Sn2 . . 105.4(2) y
C17 O5 Sn2 . . 80.5(2) y
C29 O6 C32 . . 117.0(3) y
Sn1 O7 Sn2 . . 132.27(12) y
Sn1 O7 Sn1 . 2_667 103.99(10) y
Sn2 O7 Sn1 . 2_667 122.48(11) y
O2 C1 O1 . . 124.0(3) ?
O2 C1 C2 . . 120.1(4) ?
O1 C1 C2 . . 115.9(3) ?
C3 C2 C4 . . 124.5(3) ?
C3 C2 C1 . . 118.8(4) ?
C4 C2 C1 . . 116.6(3) ?
C2 C3 C10 . . 128.8(4) ?
C2 C3 H3 . . 115.6 ?
C10 C3 H3 . . 115.6 ?
C9 C4 C5 . . 118.4(4) ?
C9 C4 C2 . . 121.6(4) ?
C5 C4 C2 . . 120.0(4) ?
C4 C5 C6 . . 120.9(5) ?
C4 C5 H5 . . 119.6 ?
C6 C5 H5 . . 119.6 ?
C7 C6 C5 . . 119.0(5) ?
C7 C6 H6 . . 120.5 ?
C5 C6 H6 . . 120.5 ?
C8 C7 C6 . . 120.6(5) ?
C8 C7 H7 . . 119.7 ?
C6 C7 H7 . . 119.7 ?
C7 C8 C9 . . 119.8(5) ?
C7 C8 H8 . . 120.1 ?
C9 C8 H8 . . 120.1 ?
C4 C9 C8 . . 121.4(5) ?
C4 C9 H9 . . 119.3 ?
C8 C9 H9 . . 119.3 ?
C11 C10 C15 . . 116.4(4) ?
C11 C10 C3 . . 124.8(4) ?
C15 C10 C3 . . 118.8(4) ?
C12 C11 C10 . . 122.7(4) ?
C12 C11 H11 . . 118.7 ?
C10 C11 H11 . . 118.7 ?
C11 C12 C13 . . 119.6(4) ?
C11 C12 H12 . . 120.2 ?
C13 C12 H12 . . 120.2 ?
O3 C13 C12 . . 124.0(4) ?
O3 C13 C14 . . 116.7(4) ?
C12 C13 C14 . . 119.4(4) ?
C15 C14 C13 . . 119.7(4) ?
C15 C14 H14 . . 120.2 ?
C13 C14 H14 . . 120.2 ?
C14 C15 C10 . . 122.0(4) ?
C14 C15 H15 . . 119.0 ?
C10 C15 H15 . . 119.0 ?
O3 C16 H16A . . 109.5 ?
O3 C16 H16B . . 109.5 ?
H16A C16 H16B . . 109.5 ?
O3 C16 H16C . . 109.5 ?
H16A C16 H16C . . 109.5 ?
H16B C16 H16C . . 109.5 ?
O5 C17 O4 . . 121.7(4) ?
O5 C17 C18 . . 121.1(4) ?
O4 C17 C18 . . 117.2(3) ?
C19 C18 C20 . . 124.5(4) ?
C19 C18 C17 . . 117.3(4) ?
C20 C18 C17 . . 118.2(3) ?
C18 C19 C26 . . 132.3(4) ?
C18 C19 H19 . . 113.9 ?
C26 C19 H19 . . 113.9 ?
C21 C20 C25 . . 117.9(4) ?
C21 C20 C18 . . 121.7(4) ?
C25 C20 C18 . . 120.4(4) ?
C20 C21 C22 . . 121.2(5) ?
C20 C21 H21 . . 119.4 ?
C22 C21 H21 . . 119.4 ?
C23 C22 C21 . . 120.6(5) ?
C23 C22 H22 . . 119.7 ?
C21 C22 H22 . . 119.7 ?
C22 C23 C24 . . 119.6(5) ?
C22 C23 H23 . . 120.2 ?
C24 C23 H23 . . 120.2 ?
C23 C24 C25 . . 120.4(5) ?
C23 C24 H24 . . 119.8 ?
C25 C24 H24 . . 119.8 ?
C24 C25 C20 . . 120.2(5) ?
C24 C25 H25 . . 119.9 ?
C20 C25 H25 . . 119.9 ?
C27 C26 C31 . . 116.4(4) ?
C27 C26 C19 . . 118.0(4) ?
C31 C26 C19 . . 125.6(4) ?
C28 C27 C26 . . 122.9(4) ?
C28 C27 H27 . . 118.6 ?
C26 C27 H27 . . 118.6 ?
C29 C28 C27 . . 119.2(4) ?
C29 C28 H28 . . 120.4 ?
C27 C28 H28 . . 120.4 ?
C28 C29 O6 . . 125.2(4) ?
C28 C29 C30 . . 119.6(4) ?
O6 C29 C30 . . 115.2(4) ?
C31 C30 C29 . . 121.1(4) ?
C31 C30 H30 . . 119.4 ?
C29 C30 H30 . . 119.4 ?
C30 C31 C26 . . 120.8(4) ?
C30 C31 H31 . . 119.6 ?
C26 C31 H31 . . 119.6 ?
O6 C32 H32A . . 109.5 ?
O6 C32 H32B . . 109.5 ?
H32A C32 H32B . . 109.5 ?
O6 C32 H32C . . 109.5 ?
H32A C32 H32C . . 109.5 ?
H32B C32 H32C . . 109.5 ?
C34 C33 Sn1 . . 117.7(3) ?
C34 C33 H33A . . 107.9 ?
Sn1 C33 H33A . . 107.9 ?
C34 C33 H33B . . 107.9 ?
Sn1 C33 H33B . . 107.9 ?
H33A C33 H33B . . 107.2 ?
C33 C34 C35 . . 115.0(5) ?
C33 C34 H34A . . 108.5 ?
C35 C34 H34A . . 108.5 ?
C33 C34 H34B . . 108.5 ?
C35 C34 H34B . . 108.5 ?
H34A C34 H34B . . 107.5 ?
C34 C35 C36 . . 109.2(6) ?
C34 C35 H35A . . 109.8 ?
C36 C35 H35A . . 109.8 ?
C34 C35 H35B . . 109.8 ?
C36 C35 H35B . . 109.8 ?
H35A C35 H35B . . 108.3 ?
C35 C36 H36A . . 109.5 ?
C35 C36 H36B . . 109.5 ?
H36A C36 H36B . . 109.5 ?
C35 C36 H36C . . 109.5 ?
H36A C36 H36C . . 109.5 ?
H36B C36 H36C . . 109.5 ?
C38 C37 Sn1 . . 117.2(3) ?
C38 C37 H37A . . 108.0 ?
Sn1 C37 H37A . . 108.0 ?
C38 C37 H37B . . 108.0 ?
Sn1 C37 H37B . . 108.0 ?
H37A C37 H37B . . 107.2 ?
C39 C38 C37 . . 115.5(4) ?
C39 C38 H38A . . 108.4 ?
C37 C38 H38A . . 108.4 ?
C39 C38 H38B . . 108.4 ?
C37 C38 H38B . . 108.4 ?
H38A C38 H38B . . 107.5 ?
C38 C39 C40 . . 115.0(4) ?
C38 C39 H39A . . 108.5 ?
C40 C39 H39A . . 108.5 ?
C38 C39 H39B . . 108.5 ?
C40 C39 H39B . . 108.5 ?
H39A C39 H39B . . 107.5 ?
C39 C40 H40A . . 109.5 ?
C39 C40 H40B . . 109.5 ?
H40A C40 H40B . . 109.5 ?
C39 C40 H40C . . 109.5 ?
H40A C40 H40C . . 109.5 ?
H40B C40 H40C . . 109.5 ?
C42 C41 Sn2 . . 117.3(3) ?
C42 C41 H41A . . 108.0 ?
Sn2 C41 H41A . . 108.0 ?
C42 C41 H41B . . 108.0 ?
Sn2 C41 H41B . . 108.0 ?
H41A C41 H41B . . 107.2 ?
C41 C42 C43 . . 113.2(4) ?
C41 C42 H42A . . 108.9 ?
C43 C42 H42A . . 108.9 ?
C41 C42 H42B . . 108.9 ?
C43 C42 H42B . . 108.9 ?
H42A C42 H42B . . 107.7 ?
C44 C43 C42 . . 109.5(7) ?
C44 C43 H43A . . 109.8 ?
C42 C43 H43A . . 109.8 ?
C44 C43 H43B . . 109.8 ?
C42 C43 H43B . . 109.8 ?
H43A C43 H43B . . 108.2 ?
C43 C44 H44A . . 109.5 ?
C43 C44 H44B . . 109.5 ?
H44A C44 H44B . . 109.5 ?
C43 C44 H44C . . 109.5 ?
H44A C44 H44C . . 109.5 ?
H44B C44 H44C . . 109.5 ?
H44D C44' H44E . . 109.5 ?
H44D C44' H44F . . 109.5 ?
H44E C44' H44F . . 109.5 ?
C46 C45 Sn2 . . 119.5(5) ?
C46 C45 H45A . . 107.4 ?
Sn2 C45 H45A . . 107.4 ?
C46 C45 H45B . . 107.4 ?
Sn2 C45 H45B . . 107.4 ?
H45A C45 H45B . . 107.0 ?
C45 C46 C47 . . 109.5(5) ?
C45 C46 H46A . . 109.8 ?
C47 C46 H46A . . 109.8 ?
C45 C46 H46B . . 109.8 ?
C47 C46 H46B . . 109.8 ?
H46A C46 H46B . . 108.2 ?
C48 C47 C46 . . 111.7(6) ?
C48 C47 H47A . . 109.3 ?
C46 C47 H47A . . 109.3 ?
C48 C47 H47B . . 109.3 ?
C46 C47 H47B . . 109.3 ?
H47A C47 H47B . . 107.9 ?
C47 C48 H48A . . 109.5 ?
C47 C48 H48B . . 109.5 ?
H48A C48 H48B . . 109.5 ?
C47 C48 H48C . . 109.5 ?
H48A C48 H48C . . 109.5 ?
H48B C48 H48C . . 109.5 ?
C46' C45' Sn2 . . 120.3(9) ?
C46' C45' H45C . . 107.3 ?
Sn2 C45' H45C . . 107.3 ?
C46' C45' H45D . . 107.3 ?
Sn2 C45' H45D . . 107.3 ?
H45C C45' H45D . . 106.9 ?
C45' C46' C47' . . 110.0(12) ?
C45' C46' H46C . . 109.7 ?
C47' C46' H46C . . 109.7 ?
C45' C46' H46D . . 109.7 ?
C47' C46' H46D . . 109.7 ?
H46C C46' H46D . . 108.2 ?
C46' C47' C48' . . 115.1(17) ?
C46' C47' H47C . . 108.5 ?
C48' C47' H47C . . 108.5 ?
C46' C47' H47D . . 108.5 ?
C48' C47' H47D . . 108.5 ?
H47C C47' H47D . . 107.5 ?
C47' C48' H48D . . 109.5 ?
C47' C48' H48E . . 109.5 ?
H48D C48' H48E . . 109.5 ?
C47' C48' H48F . . 109.5 ?
H48D C48' H48F . . 109.5 ?
H48E C48' H48F . . 109.5 ?

loop_
_geom_bond_atom_site_label_1
_geom_bond_atom_site_label_2
_geom_bond_site_symmetry_2
_geom_bond_distance
_geom_bond_publ_flag
Sn1 O7 . 2.041(2) y
Sn1 C33 . 2.123(4) y
Sn1 C37 . 2.127(4) y
Sn1 O7 2_667 2.182(2) y
Sn1 O1 . 2.249(3) y
Sn2 C45' . 2.096(13) y
Sn2 O7 . 2.043(2) y
Sn2 C41 . 2.130(4) y
Sn2 C45 . 2.161(6) y
Sn2 O4 . 2.192(2) y
Sn2 O2 . 2.262(3) y
Sn2 O5 . 2.750(3) ?
O1 C1 . 1.277(5) y
O2 C1 . 1.252(5) y
O3 C13 . 1.365(5) y
O3 C16 . 1.431(6) y
O4 C17 . 1.292(5) y
O5 C17 . 1.241(5) y
O6 C29 . 1.369(5) y
O6 C32 . 1.427(5) y
O7 Sn1 2_667 2.182(2) ?
C1 C2 . 1.494(5) ?
C2 C3 . 1.343(5) ?
C2 C4 . 1.494(5) ?
C3 C10 . 1.468(5) ?
C3 H3 . 0.9500 ?
C4 C9 . 1.378(6) ?
C4 C5 . 1.392(6) ?
C5 C6 . 1.397(6) ?
C5 H5 . 0.9500 ?
C6 C7 . 1.384(8) ?
C6 H6 . 0.9500 ?
C7 C8 . 1.373(8) ?
C7 H7 . 0.9500 ?
C8 C9 . 1.381(7) ?
C8 H8 . 0.9500 ?
C9 H9 . 0.9500 ?
C10 C11 . 1.386(5) ?
C10 C15 . 1.401(6) ?
C11 C12 . 1.377(5) ?
C11 H11 . 0.9500 ?
C12 C13 . 1.387(6) ?
C12 H12 . 0.9500 ?
C13 C14 . 1.393(6) ?
C14 C15 . 1.379(6) ?
C14 H14 . 0.9500 ?
C15 H15 . 0.9500 ?
C16 H16A . 0.9800 ?
C16 H16B . 0.9800 ?
C16 H16C . 0.9800 ?
C17 C18 . 1.498(6) ?
C18 C19 . 1.348(5) ?
C18 C20 . 1.491(5) ?
C19 C26 . 1.461(5) ?
C19 H19 . 0.9500 ?
C20 C21 . 1.378(6) ?
C20 C25 . 1.392(6) ?
C21 C22 . 1.387(6) ?
C21 H21 . 0.9500 ?
C22 C23 . 1.351(8) ?
C22 H22 . 0.9500 ?
C23 C24 . 1.379(8) ?
C23 H23 . 0.9500 ?
C24 C25 . 1.392(6) ?
C24 H24 . 0.9500 ?
C25 H25 . 0.9500 ?
C26 C27 . 1.394(5) ?
C26 C31 . 1.403(6) ?
C27 C28 . 1.387(6) ?
C27 H27 . 0.9500 ?
C28 C29 . 1.369(6) ?
C28 H28 . 0.9500 ?
C29 C30 . 1.384(6) ?
C30 C31 . 1.378(6) ?
C30 H30 . 0.9500 ?
C31 H31 . 0.9500 ?
C32 H32A . 0.9800 ?
C32 H32B . 0.9800 ?
C32 H32C . 0.9800 ?
C33 C34 . 1.456(7) ?
C33 H33A . 0.9900 ?
C33 H33B . 0.9900 ?
C34 C35 . 1.508(8) ?
C34 H34A . 0.9900 ?
C34 H34B . 0.9900 ?
C35 C36 . 1.541(9) ?
C35 H35A . 0.9900 ?
C35 H35B . 0.9900 ?
C36 H36A . 0.9800 ?
C36 H36B . 0.9800 ?
C36 H36C . 0.9800 ?
C37 C38 . 1.509(6) ?
C37 H37A . 0.9900 ?
C37 H37B . 0.9900 ?
C38 C39 . 1.496(6) ?
C38 H38A . 0.9900 ?
C38 H38B . 0.9900 ?
C39 C40 . 1.516(7) ?
C39 H39A . 0.9900 ?
C39 H39B . 0.9900 ?
C40 H40A . 0.9800 ?
C40 H40B . 0.9800 ?
C40 H40C . 0.9800 ?
C41 C42 . 1.505(6) ?
C41 H41A . 0.9900 ?
C41 H41B . 0.9900 ?
C42 C43 . 1.531(8) ?
C42 H42A . 0.9900 ?
C42 H42B . 0.9900 ?
C43 C44 . 1.537(7) ?
C43 H43A . 0.9900 ?
C43 H43B . 0.9900 ?
C44 H44A . 0.9800 ?
C44 H44B . 0.9800 ?
C44 H44C . 0.9800 ?
C44' H44D . 0.9800 ?
C44' H44E . 0.9800 ?
C44' H44F . 0.9800 ?
C45 C46 . 1.505(6) ?
C45 H45A . 0.9900 ?
C45 H45B . 0.9900 ?
C46 C47 . 1.544(6) ?
C46 H46A . 0.9900 ?
C46 H46B . 0.9900 ?
C47 C48 . 1.524(7) ?
C47 H47A . 0.9900 ?
C47 H47B . 0.9900 ?
C48 H48A . 0.9800 ?
C48 H48B . 0.9800 ?
C48 H48C . 0.9800 ?
C45' C46' . 1.536(8) ?
C45' H45C . 0.9900 ?
C45' H45D . 0.9900 ?
C46' C47' . 1.558(8) ?
C46' H46C . 0.9900 ?
C46' H46D . 0.9900 ?
C47' C48' . 1.538(8) ?
C47' H47C . 0.9900 ?
C47' H47D . 0.9900 ?
C48' H48D . 0.9800 ?
C48' H48E . 0.9800 ?
C48' H48F . 0.9800 ?

loop_
_geom_torsion_atom_site_label_1
_geom_torsion_atom_site_label_2
_geom_torsion_atom_site_label_3
_geom_torsion_atom_site_label_4
_geom_torsion_site_symmetry_1
_geom_torsion_site_symmetry_4
_geom_torsion
O7 Sn1 O1 C1 . . 39.1(4)
C33 Sn1 O1 C1 . . 153.9(4)
C37 Sn1 O1 C1 . . -69.6(4)
O7 Sn1 O1 C1 2_667 . 65.1(6)
C45' Sn2 O2 C1 . . -57.6(5)
O7 Sn2 O2 C1 . . 44.7(4)
C41 Sn2 O2 C1 . . 154.5(4)
C45 Sn2 O2 C1 . . -69.4(4)
O5 Sn2 O2 C1 . . -139.7(3)
C45' Sn2 O4 C17 . . -77.4(5)
O7 Sn2 O4 C17 . . -177.9(3)
C41 Sn2 O4 C17 . . 72.7(3)
C45 Sn2 O4 C17 . . -63.8(3)
O5 Sn2 O4 C17 . . 4.5(2)
C45' Sn2 O5 C17 . . 104.0(4)
O7 Sn2 O5 C17 . . -8.0(3)
C41 Sn2 O5 C17 . . -113.4(3)
C45 Sn2 O5 C17 . . 98.3(3)
O4 Sn2 O5 C17 . . -4.6(2)
O2 Sn2 O5 C17 . . 178.0(3)
C33 Sn1 O7 Sn2 . . -102.5(2)
C37 Sn1 O7 Sn2 . . 70.2(2)
O7 Sn1 O7 Sn2 2_667 . 167.0(3)
O1 Sn1 O7 Sn2 . . -19.75(18)
C33 Sn1 O7 Sn1 . 2_667 90.46(16)
C37 Sn1 O7 Sn1 . 2_667 -96.84(15)
O7 Sn1 O7 Sn1 2_667 2_667 0.0
O1 Sn1 O7 Sn1 . 2_667 173.22(12)
C45' Sn2 O7 Sn1 . . 71.6(4)
C41 Sn2 O7 Sn1 . . -88.0(2)
C45 Sn2 O7 Sn1 . . 92.5(2)
O4 Sn2 O7 Sn1 . . 177.88(19)
O2 Sn2 O7 Sn1 . . -3.75(19)
O5 Sn2 O7 Sn1 . . -179.42(13)
C45' Sn2 O7 Sn1 . 2_667 -123.3(4)
C41 Sn2 O7 Sn1 . 2_667 77.00(18)
C45 Sn2 O7 Sn1 . 2_667 -102.5(2)
O4 Sn2 O7 Sn1 . 2_667 -17.09(14)
O2 Sn2 O7 Sn1 . 2_667 161.28(15)
O5 Sn2 O7 Sn1 . 2_667 -14.4(2)
Sn2 O2 C1 O1 . . -40.3(6)
Sn2 O2 C1 C2 . . 140.2(3)
Sn1 O1 C1 O2 . . -12.5(6)
Sn1 O1 C1 C2 . . 167.0(3)
O2 C1 C2 C3 . . 16.2(6)
O1 C1 C2 C3 . . -163.4(4)
O2 C1 C2 C4 . . -166.4(4)
O1 C1 C2 C4 . . 14.0(5)
C4 C2 C3 C10 . . -0.6(7)
C1 C2 C3 C10 . . 176.6(4)
C3 C2 C4 C9 . . 67.7(6)
C1 C2 C4 C9 . . -109.6(4)
C3 C2 C4 C5 . . -109.8(5)
C1 C2 C4 C5 . . 72.9(5)
C9 C4 C5 C6 . . -0.8(6)
C2 C4 C5 C6 . . 176.8(4)
C4 C5 C6 C7 . . 1.0(7)
C5 C6 C7 C8 . . -0.9(8)
C6 C7 C8 C9 . . 0.5(8)
C5 C4 C9 C8 . . 0.4(6)
C2 C4 C9 C8 . . -177.1(4)
C7 C8 C9 C4 . . -0.3(7)
C2 C3 C10 C11 . . 25.0(7)
C2 C3 C10 C15 . . -155.3(4)
C15 C10 C11 C12 . . 4.3(6)
C3 C10 C11 C12 . . -176.0(4)
C10 C11 C12 C13 . . 0.7(6)
C16 O3 C13 C12 . . -3.4(6)
C16 O3 C13 C14 . . 177.2(4)
C11 C12 C13 O3 . . 176.5(4)
C11 C12 C13 C14 . . -4.1(6)
O3 C13 C14 C15 . . -178.4(4)
C12 C13 C14 C15 . . 2.2(6)
C13 C14 C15 C10 . . 3.1(6)
C11 C10 C15 C14 . . -6.2(6)
C3 C10 C15 C14 . . 174.1(4)
Sn2 O5 C17 O4 . . 7.2(4)
Sn2 O5 C17 C18 . . -172.2(4)
Sn2 O4 C17 O5 . . -9.3(5)
Sn2 O4 C17 C18 . . 170.2(3)
O5 C17 C18 C19 . . 5.2(6)
O4 C17 C18 C19 . . -174.3(4)
O5 C17 C18 C20 . . -177.7(4)
O4 C17 C18 C20 . . 2.8(6)
C20 C18 C19 C26 . . 2.4(8)
C17 C18 C19 C26 . . 179.3(4)
C19 C18 C20 C21 . . 70.6(6)
C17 C18 C20 C21 . . -106.3(5)
C19 C18 C20 C25 . . -108.3(5)
C17 C18 C20 C25 . . 74.8(5)
C25 C20 C21 C22 . . 1.8(6)
C18 C20 C21 C22 . . -177.1(4)
C20 C21 C22 C23 . . -0.9(7)
C21 C22 C23 C24 . . -0.3(8)
C22 C23 C24 C25 . . 0.7(8)
C23 C24 C25 C20 . . 0.3(7)
C21 C20 C25 C24 . . -1.5(6)
C18 C20 C25 C24 . . 177.5(4)
C18 C19 C26 C27 . . -171.5(5)
C18 C19 C26 C31 . . 9.9(8)
C31 C26 C27 C28 . . -1.2(7)
C19 C26 C27 C28 . . 180.0(4)
C26 C27 C28 C29 . . 0.5(7)
C27 C28 C29 O6 . . -178.8(4)
C27 C28 C29 C30 . . 0.1(7)
C32 O6 C29 C28 . . 0.2(6)
C32 O6 C29 C30 . . -178.7(4)
C28 C29 C30 C31 . . 0.1(7)
O6 C29 C30 C31 . . 179.1(4)
C29 C30 C31 C26 . . -1.0(7)
C27 C26 C31 C30 . . 1.5(7)
C19 C26 C31 C30 . . -179.9(4)
O7 Sn1 C33 C34 . . 39.5(5)
C37 Sn1 C33 C34 . . -130.5(4)
O7 Sn1 C33 C34 2_667 . 117.0(4)
O1 Sn1 C33 C34 . . -47.8(4)
Sn1 C33 C34 C35 . . 172.1(5)
C33 C34 C35 C36 . . 176.4(6)
O7 Sn1 C37 C38 . . 82.1(3)
C33 Sn1 C37 C38 . . -107.5(4)
O7 Sn1 C37 C38 2_667 . 3.4(3)
O1 Sn1 C37 C38 . . 172.5(3)
Sn1 C37 C38 C39 . . -178.5(4)
C37 C38 C39 C40 . . -177.2(5)
C45' Sn2 C41 C42 . . -107.2(7)
O7 Sn2 C41 C42 . . 39.2(4)
C45 Sn2 C41 C42 . . -141.5(4)
O4 Sn2 C41 C42 . . 123.7(3)
O2 Sn2 C41 C42 . . -50.3(4)
O5 Sn2 C41 C42 . . 172.0(4)
Sn2 C41 C42 C43 . . -175.4(4)
C41 C42 C43 C44 . . 172.3(7)
C45' Sn2 C45 C46 . . 6.1(10)
O7 Sn2 C45 C46 . . -57.3(5)
C41 Sn2 C45 C46 . . 123.4(5)
O4 Sn2 C45 C46 . . -138.7(5)
O2 Sn2 C45 C46 . . 36.6(5)
O5 Sn2 C45 C46 . . 171.3(5)
Sn2 C45 C46 C47 . . -175.8(5)
C45 C46 C47 C48 . . -174.7(7)
O7 Sn2 C45' C46' . . 106.5(11)
C41 Sn2 C45' C46' . . -105.8(11)
C45 Sn2 C45' C46' . . -16.7(9)
O4 Sn2 C45' C46' . . 20.4(12)
O2 Sn2 C45' C46' . . -165.2(12)
O5 Sn2 C45' C46' . . -30.8(11)
Sn2 C45' C46' C47' . . -164.4(10)
C45' C46' C47' C48' . . -67.3(18)
